data_1541048
loop_
_publ_author_name
'Tomala, K.'
'Kmiec, R.'
'Sanchez, J.P.'
'Malaman, B.'
'Venturini, G.'
'Blaise, A.'
'Ressouche, E.'

_publ_section_title
;
 Magnetic properties of Er Pd2 Si2 from magnetization Moessbauer and
 neutron diffraction measurements
;
_journal_name_full 'Journal of Magnetism and Magnetic Materials'
_journal_page_first 345
_journal_page_last 355
_journal_volume 131
_journal_year 1994
_chemical_formula_sum 'Er Pd2 Si2'
_space_group_IT_number 139
_symmetry_space_group_name_Hall '-I 4 2'
_symmetry_space_group_name_H-M 'I 4/m m m'
_cell_angle_alpha 90
_cell_angle_beta 90
_cell_angle_gamma 90
_cell_formula_units_Z 2
_cell_length_a 4.072
_cell_length_b 4.072
_cell_length_c 9.855
_cell_volume 163.408
_citation_journal_id_ASTM JMMMDC
_cod_data_source_file Tomala_JMMMDC_1994_1053.cif
_cod_data_source_block Er1Pd2Si2
_cod_original_cell_volume 163.4076
_cod_original_formula_sum 'Er1 Pd2 Si2'
_cod_database_code 1541048

loop_
_symmetry_equiv_pos_as_xyz
x,y,z
-y,x,z
-x,-y,z
y,-x,z
x,-y,-z
y,x,-z
-x,y,-z
-y,-x,-z
-x,-y,-z
y,-x,-z
x,y,-z
-y,x,-z
-x,y,z
-y,-x,z
x,-y,z
y,x,z
x+1/2,y+1/2,z+1/2
-y+1/2,x+1/2,z+1/2
-x+1/2,-y+1/2,z+1/2
y+1/2,-x+1/2,z+1/2
x+1/2,-y+1/2,-z+1/2
y+1/2,x+1/2,-z+1/2
-x+1/2,y+1/2,-z+1/2
-y+1/2,-x+1/2,-z+1/2
-x+1/2,-y+1/2,-z+1/2
y+1/2,-x+1/2,-z+1/2
x+1/2,y+1/2,-z+1/2
-y+1/2,x+1/2,-z+1/2
-x+1/2,y+1/2,z+1/2
-y+1/2,-x+1/2,z+1/2
x+1/2,-y+1/2,z+1/2
y+1/2,x+1/2,z+1/2

loop_
_atom_site_label
_atom_site_type_symbol
_atom_site_fract_x
_atom_site_fract_y
_atom_site_fract_z
_atom_site_occupancy
_atom_site_U_iso_or_equiv
Si1 Si 0 0 0.384 1 0.0
Er1 Er 0 0 0 1 0.0
Pd1 Pd 0 0.5 0.25 1 0.0
